data_4306691
loop_
_publ_author_name
'Wontae Noh'
'Gregory S. Girolami'

_publ_section_title
;
Mono(cycloheptatrienyl) Tantalum Chemistry: Synthesis and Characterization
of New Tantalum Halide, Hydride, and Alkyl Species
;
_journal_name_full 'Inorganic Chemistry'
_journal_page_first 10682
_journal_page_last 10691
_journal_paper_doi 10.1021/ic8015035
_journal_volume 47
_journal_year 2008
_chemical_formula_sum 'C20 H27 Ta'
_chemical_formula_weight 448.37
_chemical_name_systematic
; 
 ? 
;
_space_group_IT_number 62
_symmetry_cell_setting orthorhombic
_symmetry_space_group_name_Hall '-P 2ac 2n'
_symmetry_space_group_name_H-M 'P n m a'
_atom_sites_solution_hydrogens geom
_atom_sites_solution_primary direct
_atom_sites_solution_secondary difmap
_audit_creation_method SHELXL-97
_cell_angle_alpha 90.00
_cell_angle_beta 90.00
_cell_angle_gamma 90.00
_cell_formula_units_Z 4
_cell_length_a 15.463(3)
_cell_length_b 11.574(2)
_cell_length_c 9.2783(18)
_cell_measurement_temperature 193(2)
_cell_volume 1660.5(5)
_computing_structure_refinement 'SHELXL-97 (Sheldrick, 1997)'
_computing_structure_solution 'SHELXS-97 (Sheldrick, 1990)'
_diffrn_ambient_temperature 193(2)
_diffrn_measured_fraction_theta_full 0.999
_diffrn_measured_fraction_theta_max 0.999
_diffrn_radiation_monochromator graphite
_diffrn_radiation_source 'fine-focus sealed tube'
_diffrn_radiation_type MoK\a
_diffrn_radiation_wavelength 0.71073
_diffrn_reflns_av_R_equivalents 0.0820
_diffrn_reflns_av_sigmaI/netI 0.0375
_diffrn_reflns_limit_h_max 18
_diffrn_reflns_limit_h_min -18
_diffrn_reflns_limit_k_max 13
_diffrn_reflns_limit_k_min -13
_diffrn_reflns_limit_l_max 11
_diffrn_reflns_limit_l_min -11
_diffrn_reflns_number 12329
_diffrn_reflns_theta_full 25.34
_diffrn_reflns_theta_max 25.34
_diffrn_reflns_theta_min 2.56
_diffrn_standards_decay_% 0
_exptl_absorpt_coefficient_mu 6.612
_exptl_absorpt_correction_type integration
_exptl_crystal_density_diffrn 1.793
_exptl_crystal_density_method 'not measured'
_exptl_crystal_F_000 880
_exptl_crystal_size_max 0.38
_exptl_crystal_size_mid 0.24
_exptl_crystal_size_min 0.20
_refine_diff_density_max 1.059
_refine_diff_density_min -0.901
_refine_diff_density_rms 0.088
_refine_ls_extinction_coef 0.00104(16)
_refine_ls_extinction_expression Fc^*^=kFc[1+0.001xFc^2^\l^3^/sin(2\q)]^-1/4^
_refine_ls_extinction_method SHELXL
_refine_ls_goodness_of_fit_ref 1.174
_refine_ls_hydrogen_treatment mixed
_refine_ls_matrix_type full
_refine_ls_number_parameters 116
_refine_ls_number_reflns 1596
_refine_ls_number_restraints 0
_refine_ls_restrained_S_all 1.174
_refine_ls_R_factor_all 0.0287
_refine_ls_R_factor_gt 0.0213
_refine_ls_shift/su_max 0.000
_refine_ls_shift/su_mean 0.000
_refine_ls_structure_factor_coef Fsqd
_refine_ls_weighting_details 'calc w=1/[\s^2^(Fo^2^)+(0.0198P)^2^+0.6146P] where P=(Fo^2^+2Fc^2^)/3'
_refine_ls_weighting_scheme calc
_refine_ls_wR_factor_gt 0.0568
_refine_ls_wR_factor_ref 0.0588
_reflns_number_gt 1324
_reflns_number_total 1596
_reflns_threshold_expression >2sigma(I)
_cod_data_source_file ic8015035_si_002_8.cif
_cod_data_source_block f74oface
_cod_depositor_comments
;
The following automatic conversions were performed:
'_symmetry_cell_setting' value 'Orthorhombic' changed to 'orthorhombic'
according to '/home/saulius/struct/CIF-dictionaries/cif_core.dic'
dictionary named 'cif_core.dic' version 2.4.1 from 2010-06-29.

Automatic conversion script
Id: cif_fix_enum 1527 2010-12-29 10:47:43Z saulius 
;
_cod_original_cell_volume 1660.5(6)
_cod_database_code 4306691

loop_
_symmetry_equiv_pos_as_xyz
'x, y, z'
'-x+1/2, -y, z+1/2'
'-x, y+1/2, -z'
'x+1/2, -y+1/2, -z+1/2'
'-x, -y, -z'
'x-1/2, y, -z-1/2'
'x, -y-1/2, z'
'-x-1/2, y-1/2, z-1/2'

loop_
_atom_site_label
_atom_site_type_symbol
_atom_site_fract_x
_atom_site_fract_y
_atom_site_fract_z
_atom_site_U_iso_or_equiv
_atom_site_adp_type
_atom_site_occupancy
_atom_site_symmetry_multiplicity
_atom_site_calc_flag
_atom_site_refinement_flags
_atom_site_disorder_assembly
_atom_site_disorder_group
Ta1 Ta 0.277920(12) 0.2500 0.244783(19) 0.02717(12) Uani 1 2 d S . .
C1 C 0.4050(2) 0.1889(3) 0.3792(4) 0.0269(8) Uani 1 1 d . . .
C2 C 0.4175(3) 0.1508(3) 0.2356(4) 0.0289(8) Uani 1 1 d . . .
C3 C 0.4271(3) 0.2500 0.1483(5) 0.0249(11) Uani 1 2 d S . .
C4 C 0.4087(3) 0.1133(4) 0.5116(4) 0.0420(10) Uani 1 1 d . . .
H4A H 0.4687 0.1075 0.5450 0.063 Uiso 1 1 calc R . .
H4B H 0.3869 0.0361 0.4880 0.063 Uiso 1 1 calc R . .
H4C H 0.3730 0.1473 0.5879 0.063 Uiso 1 1 calc R . .
C5 C 0.4298(3) 0.0282(3) 0.1873(5) 0.0462(11) Uani 1 1 d . . .
H5A H 0.4084 0.0196 0.0885 0.069 Uiso 1 1 calc R . .
H5B H 0.3976 -0.0236 0.2514 0.069 Uiso 1 1 calc R . .
H5C H 0.4914 0.0086 0.1906 0.069 Uiso 1 1 calc R . .
C6 C 0.4644(4) 0.2500 -0.0008(6) 0.0408(15) Uani 1 2 d S . .
H6A H 0.5277 0.2500 0.0049 0.061 Uiso 1 2 calc SR . .
H6B H 0.4450 0.3191 -0.0525 0.061 Uiso 0.50 1 calc PR . .
H6C H 0.4450 0.1809 -0.0525 0.061 Uiso 0.50 1 calc PR . .
C7 C 0.2161(4) 0.2500 0.4835(6) 0.0440(17) Uani 1 2 d S . .
H7 H 0.2631 0.2500 0.5575 0.053 Uiso 1 2 calc SR . .
C8 C 0.2097(3) 0.1401(4) 0.4193(4) 0.0424(11) Uani 1 1 d . . .
H8 H 0.2461 0.0785 0.4643 0.051 Uiso 1 1 calc R . .
C9 C 0.1728(3) 0.1111(4) 0.2857(5) 0.0480(12) Uani 1 1 d . . .
H9 H 0.1841 0.0317 0.2479 0.058 Uiso 1 1 calc R . .
C10 C 0.1323(3) 0.1898(4) 0.1922(5) 0.0401(10) Uani 1 1 d . . .
H10 H 0.1272 0.1579 0.0924 0.048 Uiso 1 1 calc R . .
C11 C 0.2728(4) 0.2032(7) -0.0009(9) 0.0322(18) Uani 0.50 1 d P . -1
H11 H 0.3171 0.1434 -0.0254 0.039 Uiso 0.50 1 calc PR . -1
C12 C 0.2726(6) 0.2966(8) -0.1079(10) 0.050(2) Uani 0.50 1 d P . -1
H12A H 0.3174 0.2946 -0.1842 0.060 Uiso 0.50 1 calc PR . -1
H12B H 0.2566 0.3750 -0.0746 0.060 Uiso 0.50 1 calc PR . -1
C13 C 0.2030(6) 0.2077(7) -0.1135(8) 0.050(3) Uani 0.50 1 d P . -1
H13A H 0.2050 0.1501 -0.1923 0.060 Uiso 0.50 1 calc PR . -1
H13B H 0.1442 0.2306 -0.0825 0.060 Uiso 0.50 1 calc PR . -1

loop_
_atom_site_aniso_label
_atom_site_aniso_U_11
_atom_site_aniso_U_22
_atom_site_aniso_U_33
_atom_site_aniso_U_23
_atom_site_aniso_U_13
_atom_site_aniso_U_12
Ta1 0.01917(16) 0.04008(16) 0.02226(15) 0.000 0.00083(9) 0.000
C1 0.022(2) 0.0288(18) 0.0295(18) 0.0005(15) -0.0018(15) -0.0015(16)
C2 0.024(2) 0.0297(17) 0.0333(19) 0.0006(16) -0.0030(15) 0.0030(16)
C3 0.021(3) 0.026(3) 0.028(2) 0.000 0.002(2) 0.000
C4 0.039(2) 0.050(2) 0.037(2) 0.0139(18) -0.0054(18) 0.006(2)
C5 0.050(3) 0.034(2) 0.055(2) -0.011(2) -0.003(2) 0.012(2)
C6 0.031(3) 0.058(4) 0.033(3) 0.000 0.007(2) 0.000
C7 0.026(4) 0.078(5) 0.028(3) 0.000 0.006(2) 0.000
C8 0.033(3) 0.051(3) 0.043(2) 0.014(2) 0.0036(18) -0.008(2)
C9 0.037(3) 0.050(3) 0.057(3) 0.002(2) -0.006(2) -0.008(2)
C10 0.031(2) 0.045(2) 0.045(2) -0.0010(19) -0.0015(19) -0.006(2)
C11 0.021(4) 0.040(4) 0.035(4) 0.000(3) 0.002(3) -0.002(3)
C12 0.042(6) 0.062(6) 0.045(5) 0.010(4) -0.009(4) -0.013(4)
C13 0.050(5) 0.072(7) 0.028(4) -0.003(4) -0.009(4) -0.020(5)

loop_
_atom_type_symbol
_atom_type_description
_atom_type_scat_dispersion_real
_atom_type_scat_dispersion_imag
_atom_type_scat_source
C C 0.0033 0.0016 'International Tables Vol C Tables 4.2.6.8 and 6.1.1.4'
H H 0.0000 0.0000 'International Tables Vol C Tables 4.2.6.8 and 6.1.1.4'
Ta Ta -0.7052 6.5227 'International Tables Vol C Tables 4.2.6.8 and 6.1.1.4'

loop_
_geom_angle_atom_site_label_1
_geom_angle_atom_site_label_2
_geom_angle_atom_site_label_3
_geom_angle
_geom_angle_site_symmetry_1
_geom_angle_site_symmetry_3
_geom_angle_publ_flag
C8 Ta1 C8 66.7(2) 7_565 . ?
C8 Ta1 C9 35.32(14) 7_565 7_565 ?
C8 Ta1 C9 86.94(17) . 7_565 ?
C8 Ta1 C9 86.94(17) 7_565 . ?
C8 Ta1 C9 35.32(14) . . ?
C9 Ta1 C9 87.8(3) 7_565 . ?
C8 Ta1 C11 142.4(2) 7_565 . ?
C8 Ta1 C11 122.6(2) . . ?
C9 Ta1 C11 107.2(2) 7_565 . ?
C9 Ta1 C11 88.6(2) . . ?
C8 Ta1 C11 122.6(2) 7_565 7_565 ?
C8 Ta1 C11 142.4(2) . 7_565 ?
C9 Ta1 C11 88.6(2) 7_565 7_565 ?
C9 Ta1 C11 107.2(2) . 7_565 ?
C11 Ta1 C11 26.7(4) . 7_565 ?
C8 Ta1 C10 63.63(14) 7_565 7_565 ?
C8 Ta1 C10 82.77(14) . 7_565 ?
C9 Ta1 C10 34.52(15) 7_565 7_565 ?
C9 Ta1 C10 65.01(15) . 7_565 ?
C11 Ta1 C10 80.7(2) . 7_565 ?
C11 Ta1 C10 72.83(19) 7_565 7_565 ?
C8 Ta1 C10 82.77(14) 7_565 . ?
C8 Ta1 C10 63.63(14) . . ?
C9 Ta1 C10 65.01(15) 7_565 . ?
C9 Ta1 C10 34.52(15) . . ?
C11 Ta1 C10 72.83(19) . . ?
C11 Ta1 C10 80.7(2) 7_565 . ?
C10 Ta1 C10 33.7(2) 7_565 . ?
C8 Ta1 C7 34.59(12) 7_565 . ?
C8 Ta1 C7 34.59(12) . . ?
C9 Ta1 C7 64.63(14) 7_565 . ?
C9 Ta1 C7 64.63(14) . . ?
C11 Ta1 C7 151.6(2) . . ?
C11 Ta1 C7 151.6(2) 7_565 . ?
C10 Ta1 C7 79.36(16) 7_565 . ?
C10 Ta1 C7 79.36(16) . . ?
C8 Ta1 C1 81.36(13) 7_565 7_565 ?
C8 Ta1 C1 99.76(13) . 7_565 ?
C9 Ta1 C1 106.33(14) 7_565 7_565 ?
C9 Ta1 C1 133.19(13) . 7_565 ?
C11 Ta1 C1 126.36(18) . 7_565 ?
C11 Ta1 C1 117.29(19) 7_565 7_565 ?
C10 Ta1 C1 140.84(13) 7_565 7_565 ?
C10 Ta1 C1 160.69(14) . 7_565 ?
C7 Ta1 C1 81.34(15) . 7_565 ?
C8 Ta1 C1 99.76(13) 7_565 . ?
C8 Ta1 C1 81.36(13) . . ?
C9 Ta1 C1 133.19(13) 7_565 . ?
C9 Ta1 C1 106.33(14) . . ?
C11 Ta1 C1 117.29(19) . . ?
C11 Ta1 C1 126.36(18) 7_565 . ?
C10 Ta1 C1 160.69(14) 7_565 . ?
C10 Ta1 C1 140.84(13) . . ?
C7 Ta1 C1 81.34(15) . . ?
C1 Ta1 C1 33.81(16) 7_565 . ?
C8 Ta1 C2 99.72(14) 7_565 7_565 ?
C8 Ta1 C2 133.24(13) . 7_565 ?
C9 Ta1 C2 107.41(15) 7_565 7_565 ?
C9 Ta1 C2 161.86(16) . 7_565 ?
C11 Ta1 C2 95.97(19) . 7_565 ?
C11 Ta1 C2 83.53(19) 7_565 7_565 ?
C10 Ta1 C2 133.03(14) 7_565 7_565 ?
C10 Ta1 C2 162.59(13) . 7_565 ?
C7 Ta1 C2 112.44(14) . 7_565 ?
C1 Ta1 C2 33.77(10) 7_565 7_565 ?
C1 Ta1 C2 56.06(12) . 7_565 ?
C8 Ta1 C2 133.23(13) 7_565 . ?
C8 Ta1 C2 99.72(14) . . ?
C9 Ta1 C2 161.85(16) 7_565 . ?
C9 Ta1 C2 107.42(14) . . ?
C11 Ta1 C2 83.53(19) . . ?
C11 Ta1 C2 95.97(18) 7_565 . ?
C10 Ta1 C2 162.59(13) 7_565 . ?
C10 Ta1 C2 133.03(14) . . ?
C7 Ta1 C2 112.44(14) . . ?
C1 Ta1 C2 56.06(12) 7_565 . ?
C1 Ta1 C2 33.77(10) . . ?
C2 Ta1 C2 55.99(18) 7_565 . ?
C1 C1 C2 108.1(2) 7_565 . ?
C1 C1 C4 125.4(2) 7_565 . ?
C2 C1 C4 125.5(3) . . ?
C1 C1 Ta1 73.09(8) 7_565 . ?
C2 C1 Ta1 73.6(2) . . ?
C4 C1 Ta1 128.1(2) . . ?
C3 C2 C1 107.5(3) . . ?
C3 C2 C5 125.8(3) . . ?
C1 C2 C5 126.3(3) . . ?
C3 C2 Ta1 74.4(3) . . ?
C1 C2 Ta1 72.6(2) . . ?
C5 C2 Ta1 124.5(3) . . ?
C2 C3 C2 108.7(4) 7_565 . ?
C2 C3 C6 124.7(2) 7_565 . ?
C2 C3 C6 124.7(2) . . ?
C2 C3 Ta1 72.2(3) 7_565 . ?
C2 C3 Ta1 72.2(3) . . ?
C6 C3 Ta1 133.8(4) . . ?
C1 C4 H4A 109.5 . . ?
C1 C4 H4B 109.5 . . ?
H4A C4 H4B 109.5 . . ?
C1 C4 H4C 109.5 . . ?
H4A C4 H4C 109.5 . . ?
H4B C4 H4C 109.5 . . ?
C2 C5 H5A 109.5 . . ?
C2 C5 H5B 109.5 . . ?
H5A C5 H5B 109.5 . . ?
C2 C5 H5C 109.5 . . ?
H5A C5 H5C 109.5 . . ?
H5B C5 H5C 109.5 . . ?
C3 C6 H6A 109.5 . . ?
C3 C6 H6B 109.5 . . ?
H6A C6 H6B 109.5 . . ?
C3 C6 H6C 109.5 . . ?
H6A C6 H6C 109.5 . . ?
H6B C6 H6C 109.5 . . ?
C8 C7 C8 129.2(5) 7_565 . ?
C8 C7 Ta1 68.9(3) 7_565 . ?
C8 C7 Ta1 68.9(3) . . ?
C8 C7 H7 110.0 7_565 . ?
C8 C7 H7 110.0 . . ?
Ta1 C7 H7 110.0 . . ?
C9 C8 C7 128.1(5) . . ?
C9 C8 Ta1 72.5(2) . . ?
C7 C8 Ta1 76.6(3) . . ?
C9 C8 H8 115.3 . . ?
C7 C8 H8 115.3 . . ?
Ta1 C8 H8 115.3 . . ?
C10 C9 C8 124.8(5) . . ?
C10 C9 Ta1 76.2(3) . . ?
C8 C9 Ta1 72.2(3) . . ?
C10 C9 H9 117.2 . . ?
C8 C9 H9 117.2 . . ?
Ta1 C9 H9 117.2 . . ?
C10 C10 C9 130.4(3) 7_565 . ?
C10 C10 Ta1 73.17(10) 7_565 . ?
C9 C10 Ta1 69.2(2) . . ?
C10 C10 H10 111.6 7_565 . ?
C9 C10 H10 111.6 . . ?
Ta1 C10 H10 111.6 . . ?
C12 C11 C13 60.2(5) . . ?
C12 C11 Ta1 119.2(5) . . ?
C13 C11 Ta1 133.8(6) . . ?
C12 C11 H11 111.0 . . ?
C13 C11 H11 111.0 . . ?
Ta1 C11 H11 111.0 . . ?
C11 C12 C13 61.1(5) . . ?
C11 C12 H12A 117.7 . . ?
C13 C12 H12A 117.7 . . ?
C11 C12 H12B 117.7 . . ?
C13 C12 H12B 117.7 . . ?
H12A C12 H12B 114.8 . . ?
C12 C13 C11 58.7(5) . . ?
C12 C13 H13A 117.9 . . ?
C11 C13 H13A 117.9 . . ?
C12 C13 H13B 117.9 . . ?
C11 C13 H13B 117.9 . . ?
H13A C13 H13B 115.1 . . ?

loop_
_geom_bond_atom_site_label_1
_geom_bond_atom_site_label_2
_geom_bond_distance
_geom_bond_site_symmetry_2
_geom_bond_publ_flag
Ta1 C8 2.314(4) 7_565 ?
Ta1 C8 2.314(4) . ?
Ta1 C9 2.318(5) 7_565 ?
Ta1 C9 2.318(5) . ?
Ta1 C11 2.344(8) . ?
Ta1 C11 2.344(8) 7_565 ?
Ta1 C10 2.407(4) 7_565 ?
Ta1 C10 2.407(4) . ?
Ta1 C7 2.413(5) . ?
Ta1 C1 2.433(3) 7_565 ?
Ta1 C1 2.433(3) . ?
Ta1 C2 2.447(4) 7_565 ?
Ta1 C2 2.447(4) . ?
C1 C1 1.415(7) 7_565 ?
C1 C2 1.417(4) . ?
C1 C4 1.509(5) . ?
C2 C3 1.413(5) . ?
C2 C5 1.500(5) . ?
C3 C2 1.413(5) 7_565 ?
C3 C6 1.499(7) . ?
C4 H4A 0.9800 . ?
C4 H4B 0.9800 . ?
C4 H4C 0.9800 . ?
C5 H5A 0.9800 . ?
C5 H5B 0.9800 . ?
C5 H5C 0.9800 . ?
C6 H6A 0.9800 . ?
C6 H6B 0.9800 . ?
C6 H6C 0.9800 . ?
C7 C8 1.408(5) 7_565 ?
C7 C8 1.408(5) . ?
C7 H7 1.0000 . ?
C8 C9 1.405(6) . ?
C8 H8 1.0000 . ?
C9 C10 1.405(6) . ?
C9 H9 1.0000 . ?
C10 C10 1.394(8) 7_565 ?
C10 H10 1.0000 . ?
C11 C12 1.468(10) . ?
C11 C13 1.503(10) . ?
C11 H11 1.0000 . ?
C12 C13 1.490(10) . ?
C12 H12A 0.9900 . ?
C12 H12B 0.9900 . ?
C13 H13A 0.9900 . ?
C13 H13B 0.9900 . ?
